data_4307627
loop_
_publ_author_name
'Michael J. Rose'
'Apurba K. Patra'
'Eric A. Alcid'
'Marylin M. Olmstead'
'Pradip K. Mascharak'

_publ_section_title
;
Ruthenium Nitrosyls Derived from Polypyridine Ligands with Carboxamide or
Imine Nitrogen Donor(s): Isoelectronic Complexes with Different NO
Photolability
;
_journal_name_full 'Inorganic Chemistry'
_journal_page_first 2328
_journal_page_last 2338
_journal_paper_doi 10.1021/ic0620945
_journal_volume 46
_journal_year 2007
_chemical_formula_moiety 'C20 H20 Cl N5 O Ru, B F4, H2 O'
_chemical_formula_sum 'C20 H22 B Cl F4 N5 O2 Ru'
_chemical_formula_weight 587.76
_chemical_name_common '[(PaPy3)Ru(Cl)](BF4).H2O'
_chemical_name_systematic
; 
 ? 
;
_space_group_IT_number 14
_symmetry_cell_setting monoclinic
_symmetry_space_group_name_Hall '-P 2ybc'
_symmetry_space_group_name_H-M 'P 1 21/c 1'
_atom_sites_solution_hydrogens mixed
_atom_sites_solution_primary direct
_atom_sites_solution_secondary difmap
_audit_creation_method SHELXL-97
_cell_angle_alpha 90.00
_cell_angle_beta 95.476(6)
_cell_angle_gamma 90.00
_cell_formula_units_Z 4
_cell_length_a 8.5012(11)
_cell_length_b 18.408(2)
_cell_length_c 14.3838(17)
_cell_measurement_reflns_used 891
_cell_measurement_temperature 90(2)
_cell_measurement_theta_max 30.0
_cell_measurement_theta_min 2.6
_cell_volume 2240.6(5)
_computing_cell_refinement 'SMART 5.054 (Bruker, 2002)'
_computing_data_collection 'SMART 5.054 (Bruker, 2002)'
_computing_data_reduction 'SAINT 6.35 (Bruker, 2002)'
_computing_molecular_graphics 'SHELXTL 5.1, XP (Sheldrick, 1994)'
_computing_publication_material 'SHELXL-97 (Sheldrick, 1997)'
_computing_structure_refinement 'SHELXL-97 (Sheldrick, 1997)'
_computing_structure_solution 'SHELXS-97 (Sheldrick, 1990)'
_diffrn_ambient_temperature 90(2)
_diffrn_detector_area_resol_mean 8.3
_diffrn_measured_fraction_theta_full 0.995
_diffrn_measured_fraction_theta_max 0.995
_diffrn_measurement_device_type 'Bruker SMART 1000'
_diffrn_measurement_method \w
_diffrn_radiation_monochromator graphite
_diffrn_radiation_source 'normal-focus sealed tube'
_diffrn_radiation_type MoK\a
_diffrn_radiation_wavelength 0.71073
_diffrn_reflns_av_R_equivalents 0.0188
_diffrn_reflns_av_sigmaI/netI 0.0153
_diffrn_reflns_limit_h_max 11
_diffrn_reflns_limit_h_min -11
_diffrn_reflns_limit_k_max 25
_diffrn_reflns_limit_k_min -25
_diffrn_reflns_limit_l_max 20
_diffrn_reflns_limit_l_min -20
_diffrn_reflns_number 29353
_diffrn_reflns_theta_full 30.00
_diffrn_reflns_theta_max 30.00
_diffrn_reflns_theta_min 2.21
_exptl_absorpt_coefficient_mu 0.881
_exptl_absorpt_correction_T_max 0.949
_exptl_absorpt_correction_T_min 0.643
_exptl_absorpt_correction_type multi-scan
_exptl_absorpt_process_details 'SADABS 2.04 (Sheldrick, 2002)'
_exptl_crystal_colour red
_exptl_crystal_density_diffrn 1.742
_exptl_crystal_density_method 'not measured'
_exptl_crystal_description plate
_exptl_crystal_F_000 1180
_exptl_crystal_size_max 0.55
_exptl_crystal_size_mid 0.16
_exptl_crystal_size_min 0.06
_refine_diff_density_max 1.131
_refine_diff_density_min -0.747
_refine_diff_density_rms 0.074
_refine_ls_extinction_method 'omitted 0,1,1'
_refine_ls_goodness_of_fit_ref 1.093
_refine_ls_hydrogen_treatment mixed
_refine_ls_matrix_type full
_refine_ls_number_parameters 313
_refine_ls_number_reflns 6495
_refine_ls_number_restraints 0
_refine_ls_restrained_S_all 1.093
_refine_ls_R_factor_all 0.0283
_refine_ls_R_factor_gt 0.0251
_refine_ls_shift/su_max 0.003
_refine_ls_shift/su_mean 0.000
_refine_ls_structure_factor_coef Fsqd
_refine_ls_weighting_details 'calc w=1/[\s^2^(Fo^2^)+(0.0212P)^2^+2.7682P] where P=(Fo^2^+2Fc^2^)/3'
_refine_ls_weighting_scheme calc
_refine_ls_wR_factor_gt 0.0579
_refine_ls_wR_factor_ref 0.0597
_reflns_number_gt 6006
_reflns_number_total 6495
_reflns_threshold_expression I>2\s(I)
_cod_data_source_file ic0620945si20061102_062827_6.cif
_cod_data_source_block mn1435
_cod_depositor_comments
;
The following automatic conversions were performed:

'_atom_sites_solution_hydrogens' value 'geom and difmap' was changed
to 'mixed'.

Automatic conversion script
Id: cif_fix_values 6452 2018-10-05 10:23:21Z andrius 
;
_cod_original_cell_volume 2240.7(5)
_cod_original_sg_symbol_H-M 'P 21/c'
_cod_database_code 4307627

loop_
_symmetry_equiv_pos_as_xyz
'x, y, z'
'-x, y+1/2, -z+1/2'
'-x, -y, -z'
'x, -y-1/2, z-1/2'

loop_
_atom_site_label
_atom_site_type_symbol
_atom_site_fract_x
_atom_site_fract_y
_atom_site_fract_z
_atom_site_U_iso_or_equiv
_atom_site_adp_type
_atom_site_occupancy
_atom_site_symmetry_multiplicity
_atom_site_calc_flag
_atom_site_refinement_flags
_atom_site_disorder_assembly
_atom_site_disorder_group
Ru Ru 0.526060(14) 0.802245(6) 0.601721(8) 0.01044(4) Uani 1 1 d . . .
Cl Cl 0.66338(4) 0.73611(2) 0.72977(3) 0.01502(7) Uani 1 1 d . . .
O1 O 0.30507(15) 0.96548(7) 0.45290(9) 0.0186(2) Uani 1 1 d . . .
N1 N 0.49107(16) 0.90038(7) 0.67010(9) 0.0132(2) Uani 1 1 d . . .
N2 N 0.42653(16) 0.85743(7) 0.49814(9) 0.0126(2) Uani 1 1 d . . .
N3 N 0.51923(16) 0.71822(7) 0.50590(9) 0.0126(2) Uani 1 1 d . . .
N4 N 0.74215(16) 0.82352(7) 0.55340(9) 0.0128(2) Uani 1 1 d . . .
N5 N 0.31979(16) 0.75221(7) 0.63406(9) 0.0130(2) Uani 1 1 d . . .
C1 C 0.5310(2) 0.91991(9) 0.75924(11) 0.0174(3) Uani 1 1 d . . .
H1 H 0.5966 0.8885 0.7983 0.021 Uiso 1 1 calc R . .
C2 C 0.4797(2) 0.98455(10) 0.79638(12) 0.0214(3) Uani 1 1 d . . .
H2 H 0.5088 0.9967 0.8599 0.026 Uiso 1 1 calc R . .
C3 C 0.3853(2) 1.03101(10) 0.73931(13) 0.0215(3) Uani 1 1 d . . .
H3 H 0.3465 1.0748 0.7635 0.026 Uiso 1 1 calc R . .
C4 C 0.3483(2) 1.01241(9) 0.64593(12) 0.0177(3) Uani 1 1 d . . .
H4 H 0.2864 1.0440 0.6051 0.021 Uiso 1 1 calc R . .
C5 C 0.40291(18) 0.94742(9) 0.61364(11) 0.0138(3) Uani 1 1 d . . .
C6 C 0.37171(18) 0.92520(9) 0.51247(11) 0.0134(3) Uani 1 1 d . . .
C7 C 0.43054(19) 0.82463(9) 0.40573(11) 0.0144(3) Uani 1 1 d . . .
H7A H 0.5312 0.8363 0.3797 0.017 Uiso 1 1 calc R . .
H7B H 0.3420 0.8429 0.3623 0.017 Uiso 1 1 calc R . .
C8 C 0.41546(19) 0.74300(9) 0.41995(11) 0.0146(3) Uani 1 1 d . . .
H8A H 0.3039 0.7307 0.4272 0.017 Uiso 1 1 calc R . .
H8B H 0.4468 0.7171 0.3643 0.017 Uiso 1 1 calc R . .
C9 C 0.68526(19) 0.70320(9) 0.48597(12) 0.0155(3) Uani 1 1 d . . .
H9A H 0.6853 0.6829 0.4222 0.019 Uiso 1 1 calc R . .
H9B H 0.7321 0.6665 0.5307 0.019 Uiso 1 1 calc R . .
C10 C 0.78476(18) 0.77131(9) 0.49369(11) 0.0143(3) Uani 1 1 d . . .
C11 C 0.91784(19) 0.77894(10) 0.44586(12) 0.0180(3) Uani 1 1 d . . .
H11 H 0.9460 0.7423 0.4039 0.022 Uiso 1 1 calc R . .
C12 C 1.0096(2) 0.84142(10) 0.46051(12) 0.0202(3) Uani 1 1 d . . .
H12 H 1.0997 0.8485 0.4272 0.024 Uiso 1 1 calc R . .
C13 C 0.9686(2) 0.89316(9) 0.52395(12) 0.0183(3) Uani 1 1 d . . .
H13 H 1.0322 0.9352 0.5362 0.022 Uiso 1 1 calc R . .
C14 C 0.83331(19) 0.88275(9) 0.56933(11) 0.0151(3) Uani 1 1 d . . .
H14 H 0.8046 0.9182 0.6126 0.018 Uiso 1 1 calc R . .
C15 C 0.44152(19) 0.65511(8) 0.54897(11) 0.0148(3) Uani 1 1 d . . .
H15A H 0.5194 0.6293 0.5927 0.018 Uiso 1 1 calc R . .
H15B H 0.4006 0.6206 0.4997 0.018 Uiso 1 1 calc R . .
C16 C 0.30706(19) 0.68297(9) 0.60080(11) 0.0145(3) Uani 1 1 d . . .
C17 C 0.1781(2) 0.63976(9) 0.61627(12) 0.0186(3) Uani 1 1 d . . .
H17 H 0.1703 0.5915 0.5928 0.022 Uiso 1 1 calc R . .
C18 C 0.0601(2) 0.66821(10) 0.66668(13) 0.0209(3) Uani 1 1 d . . .
H18 H -0.0280 0.6392 0.6789 0.025 Uiso 1 1 calc R . .
C19 C 0.0726(2) 0.73937(10) 0.69892(12) 0.0185(3) Uani 1 1 d . . .
H19 H -0.0077 0.7599 0.7323 0.022 Uiso 1 1 calc R . .
C20 C 0.20424(19) 0.77980(9) 0.68159(11) 0.0152(3) Uani 1 1 d . . .
H20 H 0.2133 0.8284 0.7038 0.018 Uiso 1 1 calc R . .
O2 O 1.2830(2) 1.02729(9) 1.01180(13) 0.0361(3) Uani 1 1 d . . .
H2A H 1.209(4) 1.0075(17) 0.956(2) 0.054 Uiso 1 1 d . . .
H2B H 1.213(4) 1.0478(18) 1.051(2) 0.054 Uiso 1 1 d . . .
F1 F 0.89526(19) 0.89651(10) 0.85497(14) 0.0582(5) Uani 1 1 d . . .
B1 B 1.0367(3) 0.92639(12) 0.83397(15) 0.0225(4) Uani 1 1 d . . .
F2 F 1.16155(17) 0.88533(8) 0.87466(10) 0.0384(3) Uani 1 1 d . . .
F3 F 1.04361(18) 0.92873(9) 0.73859(9) 0.0422(3) Uani 1 1 d . . .
F4 F 1.04737(19) 0.99687(7) 0.86859(10) 0.0411(3) Uani 1 1 d . . .

loop_
_atom_site_aniso_label
_atom_site_aniso_U_11
_atom_site_aniso_U_22
_atom_site_aniso_U_33
_atom_site_aniso_U_23
_atom_site_aniso_U_13
_atom_site_aniso_U_12
Ru 0.00976(6) 0.01142(6) 0.01030(6) -0.00007(4) 0.00175(4) -0.00037(4)
Cl 0.01361(16) 0.01834(17) 0.01320(15) 0.00258(13) 0.00180(12) 0.00149(13)
O1 0.0204(6) 0.0171(5) 0.0179(6) 0.0027(4) -0.0003(4) 0.0024(4)
N1 0.0123(6) 0.0143(6) 0.0134(6) 0.0002(5) 0.0025(5) -0.0014(5)
N2 0.0128(6) 0.0132(6) 0.0120(6) -0.0003(5) 0.0016(4) -0.0009(5)
N3 0.0105(6) 0.0142(6) 0.0136(6) -0.0014(5) 0.0030(4) -0.0012(4)
N4 0.0110(6) 0.0153(6) 0.0120(6) 0.0011(5) 0.0008(4) 0.0003(5)
N5 0.0112(6) 0.0154(6) 0.0124(6) 0.0013(5) 0.0019(5) -0.0001(5)
C1 0.0215(8) 0.0162(7) 0.0142(7) -0.0002(6) -0.0002(6) -0.0007(6)
C2 0.0289(9) 0.0188(8) 0.0163(7) -0.0032(6) 0.0006(6) 0.0003(7)
C3 0.0270(9) 0.0169(8) 0.0211(8) -0.0037(6) 0.0041(7) 0.0020(6)
C4 0.0180(8) 0.0147(7) 0.0203(8) -0.0001(6) 0.0022(6) 0.0013(6)
C5 0.0124(7) 0.0148(7) 0.0145(7) 0.0010(5) 0.0024(5) -0.0017(5)
C6 0.0102(6) 0.0150(7) 0.0150(7) 0.0005(5) 0.0019(5) -0.0016(5)
C7 0.0152(7) 0.0168(7) 0.0115(6) -0.0003(5) 0.0021(5) -0.0007(5)
C8 0.0139(7) 0.0168(7) 0.0128(7) -0.0017(5) 0.0002(5) -0.0019(5)
C9 0.0115(7) 0.0163(7) 0.0192(7) -0.0044(6) 0.0038(5) 0.0004(5)
C10 0.0121(7) 0.0176(7) 0.0131(7) -0.0008(6) 0.0008(5) 0.0001(5)
C11 0.0128(7) 0.0267(8) 0.0149(7) -0.0020(6) 0.0028(6) 0.0000(6)
C12 0.0119(7) 0.0296(9) 0.0195(8) 0.0039(7) 0.0032(6) -0.0020(6)
C13 0.0128(7) 0.0194(8) 0.0225(8) 0.0046(6) 0.0007(6) -0.0033(6)
C14 0.0127(7) 0.0150(7) 0.0171(7) 0.0023(6) -0.0005(5) -0.0003(5)
C15 0.0148(7) 0.0118(6) 0.0184(7) 0.0001(5) 0.0041(6) -0.0013(5)
C16 0.0130(7) 0.0160(7) 0.0145(7) 0.0015(5) 0.0021(5) -0.0004(5)
C17 0.0169(7) 0.0175(7) 0.0218(8) 0.0006(6) 0.0042(6) -0.0047(6)
C18 0.0153(7) 0.0255(9) 0.0224(8) 0.0027(7) 0.0040(6) -0.0056(6)
C19 0.0130(7) 0.0258(8) 0.0172(7) 0.0016(6) 0.0043(6) 0.0003(6)
C20 0.0133(7) 0.0183(7) 0.0140(7) 0.0008(6) 0.0024(5) 0.0015(6)
O2 0.0318(8) 0.0331(8) 0.0426(9) -0.0036(7) -0.0006(7) -0.0037(6)
F1 0.0329(8) 0.0609(11) 0.0825(13) 0.0165(9) 0.0141(8) -0.0115(7)
B1 0.0215(9) 0.0223(9) 0.0237(9) -0.0010(7) 0.0012(7) 0.0036(7)
F2 0.0383(7) 0.0387(7) 0.0362(7) 0.0005(6) -0.0069(6) 0.0186(6)
F3 0.0480(8) 0.0553(9) 0.0225(6) -0.0045(6) -0.0007(6) 0.0134(7)
F4 0.0533(9) 0.0262(6) 0.0422(8) -0.0108(6) -0.0043(6) 0.0097(6)

loop_
_atom_type_symbol
_atom_type_description
_atom_type_scat_dispersion_real
_atom_type_scat_dispersion_imag
_atom_type_scat_source
C C 0.0033 0.0016 'International Tables Vol C Tables 4.2.6.8 and 6.1.1.4'
H H 0.0000 0.0000 'International Tables Vol C Tables 4.2.6.8 and 6.1.1.4'
B B 0.0013 0.0007 'International Tables Vol C Tables 4.2.6.8 and 6.1.1.4'
N N 0.0061 0.0033 'International Tables Vol C Tables 4.2.6.8 and 6.1.1.4'
O O 0.0106 0.0060 'International Tables Vol C Tables 4.2.6.8 and 6.1.1.4'
F F 0.0171 0.0103 'International Tables Vol C Tables 4.2.6.8 and 6.1.1.4'
Cl Cl 0.1484 0.1585 'International Tables Vol C Tables 4.2.6.8 and 6.1.1.4'
Ru Ru -1.2594 0.8363 'International Tables Vol C Tables 4.2.6.8 and 6.1.1.4'

loop_
_geom_angle_atom_site_label_1
_geom_angle_atom_site_label_2
_geom_angle_atom_site_label_3
_geom_angle
_geom_angle_site_symmetry_1
_geom_angle_site_symmetry_3
_geom_angle_publ_flag
N2 Ru N4 88.79(5) . . ?
N2 Ru N3 84.08(6) . . ?
N4 Ru N3 83.49(5) . . ?
N2 Ru N5 95.11(6) . . ?
N4 Ru N5 163.70(5) . . ?
N3 Ru N5 81.18(5) . . ?
N2 Ru N1 80.61(5) . . ?
N4 Ru N1 99.54(5) . . ?
N3 Ru N1 164.31(5) . . ?
N5 Ru N1 96.72(5) . . ?
N2 Ru Cl 177.03(4) . . ?
N4 Ru Cl 88.37(4) . . ?
N3 Ru Cl 96.43(4) . . ?
N5 Ru Cl 87.85(4) . . ?
N1 Ru Cl 99.03(4) . . ?
C1 N1 C5 118.25(14) . . ?
C1 N1 Ru 130.20(11) . . ?
C5 N1 Ru 111.32(10) . . ?
C6 N2 C7 123.82(13) . . ?
C6 N2 Ru 119.94(11) . . ?
C7 N2 Ru 115.94(10) . . ?
C9 N3 C15 113.44(12) . . ?
C9 N3 C8 112.70(12) . . ?
C15 N3 C8 108.93(12) . . ?
C9 N3 Ru 107.42(9) . . ?
C15 N3 Ru 106.83(9) . . ?
C8 N3 Ru 107.15(9) . . ?
C14 N4 C10 119.76(14) . . ?
C14 N4 Ru 127.87(11) . . ?
C10 N4 Ru 112.20(10) . . ?
C20 N5 C16 119.55(14) . . ?
C20 N5 Ru 128.26(11) . . ?
C16 N5 Ru 112.19(10) . . ?
N1 C1 C2 122.36(16) . . ?
N1 C1 H1 118.8 . . ?
C2 C1 H1 118.8 . . ?
C3 C2 C1 119.01(16) . . ?
C3 C2 H2 120.5 . . ?
C1 C2 H2 120.5 . . ?
C2 C3 C4 118.94(16) . . ?
C2 C3 H3 120.5 . . ?
C4 C3 H3 120.5 . . ?
C5 C4 C3 119.06(16) . . ?
C5 C4 H4 120.5 . . ?
C3 C4 H4 120.5 . . ?
N1 C5 C4 122.29(15) . . ?
N1 C5 C6 116.00(14) . . ?
C4 C5 C6 121.70(14) . . ?
O1 C6 N2 126.27(15) . . ?
O1 C6 C5 122.33(14) . . ?
N2 C6 C5 111.39(13) . . ?
N2 C7 C8 105.99(12) . . ?
N2 C7 H7A 110.5 . . ?
C8 C7 H7A 110.5 . . ?
N2 C7 H7B 110.5 . . ?
C8 C7 H7B 110.5 . . ?
H7A C7 H7B 108.7 . . ?
N3 C8 C7 110.84(12) . . ?
N3 C8 H8A 109.5 . . ?
C7 C8 H8A 109.5 . . ?
N3 C8 H8B 109.5 . . ?
C7 C8 H8B 109.5 . . ?
H8A C8 H8B 108.1 . . ?
N3 C9 C10 111.42(13) . . ?
N3 C9 H9A 109.3 . . ?
C10 C9 H9A 109.3 . . ?
N3 C9 H9B 109.3 . . ?
C10 C9 H9B 109.3 . . ?
H9A C9 H9B 108.0 . . ?
N4 C10 C11 121.39(15) . . ?
N4 C10 C9 116.85(14) . . ?
C11 C10 C9 121.69(15) . . ?
C10 C11 C12 118.68(16) . . ?
C10 C11 H11 120.7 . . ?
C12 C11 H11 120.7 . . ?
C13 C12 C11 119.60(15) . . ?
C13 C12 H12 120.2 . . ?
C11 C12 H12 120.2 . . ?
C12 C13 C14 119.08(16) . . ?
C12 C13 H13 120.5 . . ?
C14 C13 H13 120.5 . . ?
N4 C14 C13 121.43(15) . . ?
N4 C14 H14 119.3 . . ?
C13 C14 H14 119.3 . . ?
N3 C15 C16 108.93(13) . . ?
N3 C15 H15A 109.9 . . ?
C16 C15 H15A 109.9 . . ?
N3 C15 H15B 109.9 . . ?
C16 C15 H15B 109.9 . . ?
H15A C15 H15B 108.3 . . ?
N5 C16 C17 121.12(15) . . ?
N5 C16 C15 116.86(14) . . ?
C17 C16 C15 122.00(15) . . ?
C16 C17 C18 119.07(16) . . ?
C16 C17 H17 120.5 . . ?
C18 C17 H17 120.5 . . ?
C19 C18 C17 119.45(16) . . ?
C19 C18 H18 120.3 . . ?
C17 C18 H18 120.3 . . ?
C20 C19 C18 118.89(16) . . ?
C20 C19 H19 120.6 . . ?
C18 C19 H19 120.6 . . ?
N5 C20 C19 121.90(16) . . ?
N5 C20 H20 119.0 . . ?
C19 C20 H20 119.0 . . ?
H2A O2 H2B 104(3) . . ?
F3 B1 F1 110.50(18) . . ?
F3 B1 F2 109.48(17) . . ?
F1 B1 F2 109.75(18) . . ?
F3 B1 F4 108.65(17) . . ?
F1 B1 F4 108.77(18) . . ?
F2 B1 F4 109.67(17) . . ?

loop_
_geom_bond_atom_site_label_1
_geom_bond_atom_site_label_2
_geom_bond_distance
_geom_bond_site_symmetry_2
_geom_bond_publ_flag
Ru N2 1.9306(13) . ?
Ru N4 2.0627(14) . ?
Ru N3 2.0689(13) . ?
Ru N5 2.0725(14) . ?
Ru N1 2.0917(14) . ?
Ru Cl 2.4139(4) . ?
O1 C6 1.230(2) . ?
N1 C1 1.344(2) . ?
N1 C5 1.362(2) . ?
N2 C6 1.354(2) . ?
N2 C7 1.463(2) . ?
N3 C9 1.493(2) . ?
N3 C15 1.499(2) . ?
N3 C8 1.519(2) . ?
N4 C14 1.345(2) . ?
N4 C10 1.361(2) . ?
N5 C20 1.349(2) . ?
N5 C16 1.362(2) . ?
C1 C2 1.391(2) . ?
C1 H1 0.9500 . ?
C2 C3 1.387(3) . ?
C2 H2 0.9500 . ?
C3 C4 1.393(2) . ?
C3 H3 0.9500 . ?
C4 C5 1.380(2) . ?
C4 H4 0.9500 . ?
C5 C6 1.510(2) . ?
C7 C8 1.524(2) . ?
C7 H7A 0.9900 . ?
C7 H7B 0.9900 . ?
C8 H8A 0.9900 . ?
C8 H8B 0.9900 . ?
C9 C10 1.511(2) . ?
C9 H9A 0.9900 . ?
C9 H9B 0.9900 . ?
C10 C11 1.386(2) . ?
C11 C12 1.395(3) . ?
C11 H11 0.9500 . ?
C12 C13 1.386(3) . ?
C12 H12 0.9500 . ?
C13 C14 1.389(2) . ?
C13 H13 0.9500 . ?
C14 H14 0.9500 . ?
C15 C16 1.513(2) . ?
C15 H15A 0.9900 . ?
C15 H15B 0.9900 . ?
C16 C17 1.390(2) . ?
C17 C18 1.394(2) . ?
C17 H17 0.9500 . ?
C18 C19 1.390(3) . ?
C18 H18 0.9500 . ?
C19 C20 1.386(2) . ?
C19 H19 0.9500 . ?
C20 H20 0.9500 . ?
O2 H2A 1.04(3) . ?
O2 H2B 0.94(3) . ?
F1 B1 1.382(3) . ?
B1 F3 1.379(2) . ?
B1 F2 1.386(2) . ?
B1 F4 1.390(2) . ?

loop_
_geom_hbond_atom_site_label_D
_geom_hbond_atom_site_label_H
_geom_hbond_atom_site_label_A
_geom_hbond_distance_DH
_geom_hbond_distance_HA
_geom_hbond_distance_DA
_geom_hbond_angle_DHA
_geom_hbond_site_symmetry_A
O2 H2A F2 1.04(3) 2.55(3) 3.376(2) 136(2) .
O2 H2A F4 1.04(3) 1.78(3) 2.790(2) 162(3) .
O2 H2B F1 0.94(3) 1.99(3) 2.914(3) 168(3) 3_777
